data_7158896
loop_
_publ_author_name
'Ooka, Kaito'
'Nakanishi, Keisuke'
'Udagawa, Yutaro'
'Ichikawa, Yoshiyasu'
'Hosokawa, Seijiro'

_publ_section_title
;
 Bioinspired total synthesis of boneratamides A--C
;
_journal_name_full 'Organic &amp; Biomolecular Chemistry'
_journal_paper_doi 10.1039/D2OB00486K
_journal_year 2022
_chemical_absolute_configuration 'CHOOSE rm ad rmad syn or unk'
_chemical_formula_sum 'C25 H40 N2 O4'
_chemical_formula_weight 432.60
_chemical_melting_point 438.5(5)
_chemical_name_systematic 'boneratamide A'
_space_group_crystal_system orthorhombic
_space_group_IT_number 19
_space_group_name_Hall 'P 2ac 2ab'
_space_group_name_H-M_alt 'P 21 21 21'
_atom_sites_solution_hydrogens geom
_atom_sites_solution_primary direct
_atom_sites_solution_secondary difmap
_audit_update_record
;
2022-01-27 deposited with the CCDC.	2022-09-13 downloaded from the CCDC.
;
_cell_angle_alpha 90.0000
_cell_angle_beta 90.0000
_cell_angle_gamma 90.0000
_cell_formula_units_Z 4
_cell_length_a 7.9942(2)
_cell_length_b 10.5274(3)
_cell_length_c 29.6819(8)
_cell_measurement_reflns_used 27020
_cell_measurement_temperature 93
_cell_measurement_theta_max 68.20
_cell_measurement_theta_min 2.98
_cell_volume 2497.97(12)
_computing_cell_refinement 'RAPID AUTO'
_computing_data_collection 'RAPID AUTO (Rigaku, ????)'
_computing_data_reduction 'RAPID AUTO'
_computing_molecular_graphics 'CrystalStructure 4.2.4'
_computing_publication_material 'CrystalStructure 4.2.4 (Rigaku, 2016)'
_computing_structure_refinement 'SHELXL Version 2014/6 (Sheldrick, 2008)'
_computing_structure_solution 'SHELXT Version 2014/4 (Sheldrick, 2014)'
_diffrn_ambient_temperature 93
_diffrn_detector_area_resol_mean 10.000
_diffrn_measured_fraction_theta_full 1.000
_diffrn_measured_fraction_theta_max 1.000
_diffrn_measurement_device_type 'Rigaku R-AXIS RAPID'
_diffrn_measurement_method \w
_diffrn_radiation_type 'Cu K\a'
_diffrn_radiation_wavelength 1.54187
_diffrn_reflns_av_R_equivalents 0.0711
_diffrn_reflns_Laue_measured_fraction_full 1.000
_diffrn_reflns_Laue_measured_fraction_max 1.000
_diffrn_reflns_limit_h_max 9
_diffrn_reflns_limit_h_min -9
_diffrn_reflns_limit_k_max 12
_diffrn_reflns_limit_k_min -12
_diffrn_reflns_limit_l_max 35
_diffrn_reflns_limit_l_min -35
_diffrn_reflns_number 28338
_diffrn_reflns_point_group_measured_fraction_full 0.999
_diffrn_reflns_point_group_measured_fraction_max 0.999
_diffrn_reflns_theta_full 67.687
_diffrn_reflns_theta_max 68.199
_diffrn_reflns_theta_min 2.978
_diffrn_standards_number 0
_exptl_absorpt_coefficient_mu 0.615
_exptl_absorpt_correction_T_max 0.831
_exptl_absorpt_correction_T_min 0.710
_exptl_absorpt_correction_type numerical
_exptl_absorpt_process_details 'NUMABS (Rigaku, 1999)'
_exptl_crystal_colour colorless
_exptl_crystal_density_diffrn 1.150
_exptl_crystal_density_method 'not measured'
_exptl_crystal_description block
_exptl_crystal_F_000 944.00
_exptl_crystal_recrystallization_method 'Re-crystallisation from solvent: n-hexane/ethyl acetate'
_exptl_crystal_size_max 0.700
_exptl_crystal_size_mid 0.350
_exptl_crystal_size_min 0.300
_refine_diff_density_max 0.62
_refine_diff_density_min -0.40
_refine_ls_abs_structure_details
;
 Flack x determined using 1834 quotients [(I+)-(I-)]/[(I+)+(I-)]
 (Parsons, Flack and Wagner, Acta Cryst. B69 (2013) 249-259).
;
_refine_ls_abs_structure_Flack 0.09(7)
_refine_ls_extinction_method none
_refine_ls_goodness_of_fit_ref 1.051
_refine_ls_hydrogen_treatment constr
_refine_ls_number_parameters 280
_refine_ls_number_reflns 4564
_refine_ls_number_restraints 0
_refine_ls_R_factor_all 0.0479
_refine_ls_R_factor_gt 0.0468
_refine_ls_shift/su_max 0.000
_refine_ls_structure_factor_coef Fsqd
_refine_ls_weighting_details 'w = 1/[\s^2^(Fo^2^)+(0.0758P)^2^+1.0018P] where P=(Fo^2^+2Fc^2^)/3'
_refine_ls_weighting_scheme calc
_refine_ls_wR_factor_gt 0.1294
_refine_ls_wR_factor_ref 0.1305
_reflns_Friedel_coverage 0.737
_reflns_Friedel_fraction_full 0.998
_reflns_Friedel_fraction_max 0.998
_reflns_number_gt 4443
_reflns_number_total 4564
_reflns_threshold_expression F^2^>2.0\s(F^2^)
_cod_data_source_file d2ob00486k2.cif
_cod_data_source_block 20210126_Hosokawa_Lab
_cod_depositor_comments
;
The following automatic conversions were performed:

data item '_chemical_melting_point' value '438-439' was changed to
'438.5(5)' -- the average value was taken and precision was
estimated.

Automatic conversion script
Id: cif_fix_values 7556 2019-12-06 15:28:31Z antanas 
;
_cod_original_cell_volume 2497.98(12)
_cod_database_code 7158896
_shelxl_version_number 2014/6

loop_
_space_group_symop_id
_space_group_symop_operation_xyz
1 +X,+Y,+Z
2 1/2-X,-Y,1/2+Z
3 1/2+X,1/2-Y,-Z
4 -X,1/2+Y,1/2-Z

loop_
_atom_site_label
_atom_site_type_symbol
_atom_site_fract_x
_atom_site_fract_y
_atom_site_fract_z
_atom_site_U_iso_or_equiv
_atom_site_adp_type
_atom_site_occupancy
_atom_site_site_symmetry_order
_atom_site_calc_flag
_atom_site_refinement_flags_posn
_atom_site_refinement_flags_adp
_atom_site_refinement_flags_occupancy
_atom_site_disorder_assembly
_atom_site_disorder_group
O1 O 0.4390(2) 0.6001(2) 0.73094(6) 0.0275(4) Uani 1 1 d . . . . .
O2 O 0.8264(3) 0.5678(2) 0.68392(7) 0.0310(5) Uani 1 1 d . . . . .
O3 O 0.2090(3) 0.1519(2) 0.65380(7) 0.0376(5) Uani 1 1 d . . . . .
O4 O 0.3380(3) 0.3220(2) 0.62471(7) 0.0355(5) Uani 1 1 d . . . . .
N5 N 0.6107(3) 0.5244(2) 0.63639(7) 0.0232(5) Uani 1 1 d . . . . .
H5 H 0.5188 0.4797 0.6326 0.028 Uiso 1 1 calc R U . . .
N6 N 0.4597(3) 0.3926(2) 0.70905(7) 0.0221(5) Uani 1 1 d . . . . .
C7 C 0.3755(3) 0.4961(3) 0.72457(8) 0.0232(6) Uani 1 1 d . . . . .
C8 C 0.7004(4) 0.5077(3) 0.67456(8) 0.0235(6) Uani 1 1 d . . . . .
C9 C 0.3030(3) 0.2569(3) 0.65672(9) 0.0264(6) Uani 1 1 d . . . . .
C10 C 0.6440(3) 0.3955(3) 0.70452(8) 0.0227(6) Uani 1 1 d . . . . .
C11 C 0.6608(4) 0.6142(3) 0.60118(9) 0.0256(6) Uani 1 1 d . . . . .
H11 H 0.7730 0.6485 0.6097 0.031 Uiso 1 1 calc R U . . .
C12 C 0.7237(3) 0.4045(3) 0.75141(9) 0.0255(6) Uani 1 1 d . . . . .
H12A H 0.8457 0.4065 0.7484 0.031 Uiso 1 1 calc R U . . .
H12B H 0.6855 0.4823 0.7663 0.031 Uiso 1 1 calc R U . . .
H12C H 0.6907 0.3306 0.7694 0.031 Uiso 1 1 calc R U . . .
C13 C 0.6810(4) 0.5451(3) 0.55559(9) 0.0259(6) Uani 1 1 d . . . . .
H13 H 0.7292 0.6083 0.5340 0.031 Uiso 1 1 calc R U . . .
C14 C 0.7069(4) 0.2741(3) 0.68105(9) 0.0243(6) Uani 1 1 d . . . . .
H14A H 0.8290 0.2774 0.6783 0.029 Uiso 1 1 calc R U . . .
H14B H 0.6750 0.1997 0.6989 0.029 Uiso 1 1 calc R U . . .
H14C H 0.6569 0.2680 0.6510 0.029 Uiso 1 1 calc R U . . .
C15 C 0.6240(4) 0.9437(3) 0.59157(10) 0.0300(6) Uani 1 1 d . . . . .
C16 C 0.3541(3) 0.2803(3) 0.70518(9) 0.0239(6) Uani 1 1 d . . . . .
H16 H 0.4123 0.2041 0.7178 0.029 Uiso 1 1 calc R U . . .
C17 C 0.1943(4) 0.4594(3) 0.73191(10) 0.0294(6) Uani 1 1 d . . . . .
H17A H 0.1234 0.4886 0.7066 0.035 Uiso 1 1 calc R U . . .
H17B H 0.1509 0.4959 0.7603 0.035 Uiso 1 1 calc R U . . .
C18 C 0.1997(4) 0.3149(3) 0.73420(10) 0.0295(6) Uani 1 1 d . . . . .
H18A H 0.0964 0.2772 0.7215 0.035 Uiso 1 1 calc R U . . .
H18B H 0.2138 0.2853 0.7656 0.035 Uiso 1 1 calc R U . . .
C19 C 0.5385(4) 0.7280(3) 0.59892(9) 0.0318(7) Uani 1 1 d . . . . .
C20 C 0.5108(4) 0.5062(3) 0.53673(9) 0.0303(7) Uani 1 1 d . . . . .
H20A H 0.5257 0.4722 0.5059 0.036 Uiso 1 1 calc R U . . .
H20B H 0.4633 0.4377 0.5557 0.036 Uiso 1 1 calc R U . . .
C21 C 0.3887(4) 0.6173(4) 0.53532(10) 0.0366(7) Uani 1 1 d . . . . .
H21A H 0.2785 0.5861 0.5249 0.044 Uiso 1 1 calc R U . . .
H21B H 0.4290 0.6803 0.5131 0.044 Uiso 1 1 calc R U . . .
C22 C 0.5680(5) 0.9323(3) 0.63977(10) 0.0383(8) Uani 1 1 d . . . . .
H22A H 0.4677 0.9852 0.6453 0.046 Uiso 1 1 calc R U . . .
H22B H 0.6579 0.9591 0.6606 0.046 Uiso 1 1 calc R U . . .
C23 C 0.8059(4) 0.4339(3) 0.55816(10) 0.0342(7) Uani 1 1 d . . . . .
H23 H 0.7587 0.3690 0.5792 0.041 Uiso 1 1 calc R U . . .
C24 C 0.3672(4) 0.6825(3) 0.58071(10) 0.0348(7) Uani 1 1 d . . . . .
H24 H 0.3232 0.6176 0.6023 0.042 Uiso 1 1 calc R U . . .
C25 C 0.6108(5) 0.8348(3) 0.57061(10) 0.0374(8) Uani 1 1 d . . . . .
H25 H 0.6439 0.8234 0.5401 0.045 Uiso 1 1 calc R U . . .
C26 C 0.6839(4) 1.0677(3) 0.57310(10) 0.0368(7) Uani 1 1 d . . . . .
H26A H 0.6798 1.1325 0.5968 0.044 Uiso 1 1 calc R U . . .
H26B H 0.7993 1.0584 0.5624 0.044 Uiso 1 1 calc R U . . .
H26C H 0.6120 1.0936 0.5480 0.044 Uiso 1 1 calc R U . . .
C27 C 0.5278(6) 0.7925(3) 0.64598(11) 0.0422(8) Uani 1 1 d . . . . .
H27A H 0.4141 0.7823 0.6587 0.051 Uiso 1 1 calc R U . . .
H27B H 0.6090 0.7530 0.6669 0.051 Uiso 1 1 calc R U . . .
C28 C 0.8299(5) 0.3706(4) 0.51216(11) 0.0452(9) Uani 1 1 d . . . . .
H28A H 0.7210 0.3438 0.5003 0.054 Uiso 1 1 calc R U . . .
H28B H 0.8813 0.4312 0.4913 0.054 Uiso 1 1 calc R U . . .
H28C H 0.9027 0.2963 0.5154 0.054 Uiso 1 1 calc R U . . .
C29 C 0.1508(5) 0.1199(4) 0.60918(13) 0.0533(10) Uani 1 1 d . . . . .
H29A H 0.0836 0.0421 0.6106 0.064 Uiso 1 1 calc R U . . .
H29B H 0.0823 0.1895 0.5974 0.064 Uiso 1 1 calc R U . . .
H29C H 0.2471 0.1062 0.5893 0.064 Uiso 1 1 calc R U . . .
C30 C 0.9746(5) 0.4758(5) 0.57669(14) 0.0541(10) Uani 1 1 d . . . . .
H30A H 0.9588 0.5162 0.6061 0.065 Uiso 1 1 calc R U . . .
H30B H 1.0476 0.4015 0.5800 0.065 Uiso 1 1 calc R U . . .
H30C H 1.0262 0.5364 0.5559 0.065 Uiso 1 1 calc R U . . .
C31 C 0.2389(5) 0.7881(4) 0.57782(15) 0.0549(11) Uani 1 1 d . . . . .
H31A H 0.2271 0.8286 0.6074 0.066 Uiso 1 1 calc R U . . .
H31B H 0.2756 0.8513 0.5557 0.066 Uiso 1 1 calc R U . . .
H31C H 0.1309 0.7526 0.5685 0.066 Uiso 1 1 calc R U . . .

loop_
_atom_site_aniso_label
_atom_site_aniso_U_11
_atom_site_aniso_U_22
_atom_site_aniso_U_33
_atom_site_aniso_U_23
_atom_site_aniso_U_13
_atom_site_aniso_U_12
O1 0.0291(10) 0.0303(11) 0.0229(9) -0.0042(8) -0.0004(8) 0.0011(9)
O2 0.0295(10) 0.0370(12) 0.0264(10) 0.0031(8) -0.0045(8) -0.0094(9)
O3 0.0413(12) 0.0378(12) 0.0339(11) -0.0044(9) -0.0059(10) -0.0117(10)
O4 0.0391(12) 0.0434(13) 0.0239(10) 0.0023(9) -0.0072(9) -0.0091(10)
N5 0.0264(11) 0.0250(12) 0.0183(10) 0.0012(9) 0.0001(9) -0.0028(10)
N6 0.0211(11) 0.0258(12) 0.0195(10) 0.0012(9) -0.0013(8) -0.0011(10)
C7 0.0257(13) 0.0276(14) 0.0164(12) -0.0005(10) -0.0011(10) 0.0025(12)
C8 0.0261(13) 0.0270(14) 0.0176(12) -0.0006(10) 0.0017(10) 0.0016(12)
C9 0.0243(13) 0.0281(15) 0.0267(14) -0.0016(11) -0.0047(11) -0.0007(12)
C10 0.0203(12) 0.0290(14) 0.0188(12) 0.0009(11) -0.0003(10) -0.0011(12)
C11 0.0336(14) 0.0242(14) 0.0190(12) 0.0017(11) 0.0011(11) -0.0024(12)
C12 0.0213(12) 0.0350(16) 0.0202(12) 0.0030(11) -0.0011(10) -0.0002(12)
C13 0.0305(15) 0.0272(14) 0.0199(12) 0.0025(10) 0.0040(11) 0.0000(12)
C14 0.0229(13) 0.0288(15) 0.0213(13) 0.0003(11) 0.0001(10) 0.0049(12)
C15 0.0319(15) 0.0311(16) 0.0271(14) 0.0036(12) -0.0002(12) 0.0017(13)
C16 0.0213(13) 0.0266(14) 0.0238(13) 0.0018(10) -0.0017(10) -0.0006(11)
C17 0.0235(14) 0.0372(16) 0.0275(14) -0.0025(12) -0.0006(11) 0.0030(12)
C18 0.0222(14) 0.0396(17) 0.0267(14) 0.0024(12) 0.0012(12) -0.0030(13)
C19 0.0469(18) 0.0279(15) 0.0205(13) 0.0038(12) 0.0068(13) 0.0047(14)
C20 0.0385(16) 0.0356(16) 0.0169(12) -0.0018(12) 0.0013(11) -0.0043(14)
C21 0.0329(16) 0.053(2) 0.0238(14) 0.0082(14) -0.0030(12) 0.0017(16)
C22 0.0497(19) 0.0414(19) 0.0237(14) -0.0012(13) -0.0007(13) -0.0085(15)
C23 0.0401(17) 0.0357(17) 0.0268(14) 0.0076(12) 0.0098(13) 0.0075(14)
C24 0.0403(17) 0.0349(17) 0.0291(14) 0.0115(13) 0.0072(13) 0.0089(15)
C25 0.057(2) 0.0313(17) 0.0242(14) 0.0050(12) 0.0108(14) 0.0014(15)
C26 0.0415(18) 0.0376(18) 0.0311(15) 0.0035(13) 0.0002(13) -0.0062(15)
C27 0.070(2) 0.0300(17) 0.0269(15) 0.0002(13) 0.0139(16) 0.0030(17)
C28 0.060(2) 0.0403(19) 0.0347(17) 0.0035(14) 0.0190(16) 0.0135(18)
C29 0.054(2) 0.062(2) 0.0441(19) -0.0136(17) -0.0167(17) -0.016(2)
C30 0.0325(18) 0.073(3) 0.057(2) 0.001(2) 0.0036(16) 0.0123(19)
C31 0.053(2) 0.053(2) 0.059(2) 0.0222(19) 0.0151(19) 0.0233(19)

loop_
_atom_type_symbol
_atom_type_description
_atom_type_scat_dispersion_real
_atom_type_scat_dispersion_imag
_atom_type_scat_source
C C 0.0181 0.0091
;
International Tables for Crystallography
(Vol. C, Tables 4.2.6.8 and 6.1.1.4)
;
H H 0.0000 0.0000
;
International Tables for Crystallography
(Vol. C, Table 6.1.1.4)
;
N N 0.0311 0.0180
;
International Tables for Crystallography
(Vol. C, Tables 4.2.6.8 and 6.1.1.4)
;
O O 0.0492 0.0322
;
International Tables for Crystallography
(Vol. C, Tables 4.2.6.8 and 6.1.1.4)
;

loop_
_geom_angle_atom_site_label_1
_geom_angle_atom_site_label_2
_geom_angle_atom_site_label_3
_geom_angle
_geom_angle_site_symmetry_1
_geom_angle_site_symmetry_3
_geom_angle_publ_flag
C9 O3 C29 115.7(3) . . ?
C8 N5 C11 122.4(2) . . ?
C8 N5 H5 118.8 . . ?
C11 N5 H5 118.8 . . ?
C7 N6 C16 112.9(2) . . ?
C7 N6 C10 120.4(2) . . ?
C16 N6 C10 125.9(2) . . ?
O1 C7 N6 124.3(2) . . ?
O1 C7 C17 127.2(3) . . ?
N6 C7 C17 108.5(2) . . ?
O2 C8 N5 124.1(3) . . ?
O2 C8 C10 120.4(2) . . ?
N5 C8 C10 115.2(2) . . ?
O4 C9 O3 123.3(3) . . ?
O4 C9 C16 126.5(3) . . ?
O3 C9 C16 110.3(2) . . ?
N6 C10 C12 109.4(2) . . ?
N6 C10 C14 110.4(2) . . ?
C12 C10 C14 109.1(2) . . ?
N6 C10 C8 111.0(2) . . ?
C12 C10 C8 110.7(2) . . ?
C14 C10 C8 106.2(2) . . ?
N5 C11 C19 110.9(2) . . ?
N5 C11 C13 110.5(2) . . ?
C19 C11 C13 113.1(2) . . ?
N5 C11 H11 107.3 . . ?
C19 C11 H11 107.3 . . ?
C13 C11 H11 107.3 . . ?
C10 C12 H12A 109.5 . . ?
C10 C12 H12B 109.5 . . ?
H12A C12 H12B 109.5 . . ?
C10 C12 H12C 109.5 . . ?
H12A C12 H12C 109.5 . . ?
H12B C12 H12C 109.5 . . ?
C20 C13 C23 113.1(2) . . ?
C20 C13 C11 110.7(2) . . ?
C23 C13 C11 112.5(2) . . ?
C20 C13 H13 106.7 . . ?
C23 C13 H13 106.7 . . ?
C11 C13 H13 106.7 . . ?
C10 C14 H14A 109.5 . . ?
C10 C14 H14B 109.5 . . ?
H14A C14 H14B 109.5 . . ?
C10 C14 H14C 109.5 . . ?
H14A C14 H14C 109.5 . . ?
H14B C14 H14C 109.5 . . ?
C25 C15 C26 128.1(3) . . ?
C25 C15 C22 111.0(3) . . ?
C26 C15 C22 121.0(3) . . ?
N6 C16 C9 111.2(2) . . ?
N6 C16 C18 103.1(2) . . ?
C9 C16 C18 110.6(2) . . ?
N6 C16 H16 110.6 . . ?
C9 C16 H16 110.6 . . ?
C18 C16 H16 110.6 . . ?
C7 C17 C18 103.5(2) . . ?
C7 C17 H17A 111.1 . . ?
C18 C17 H17A 111.1 . . ?
C7 C17 H17B 111.1 . . ?
C18 C17 H17B 111.1 . . ?
H17A C17 H17B 109.0 . . ?
C17 C18 C16 103.5(2) . . ?
C17 C18 H18A 111.1 . . ?
C16 C18 H18A 111.1 . . ?
C17 C18 H18B 111.1 . . ?
C16 C18 H18B 111.1 . . ?
H18A C18 H18B 109.0 . . ?
C25 C19 C11 110.9(3) . . ?
C25 C19 C24 111.9(3) . . ?
C11 C19 C24 109.5(2) . . ?
C25 C19 C27 101.2(3) . . ?
C11 C19 C27 109.5(2) . . ?
C24 C19 C27 113.6(3) . . ?
C21 C20 C13 112.0(3) . . ?
C21 C20 H20A 109.2 . . ?
C13 C20 H20A 109.2 . . ?
C21 C20 H20B 109.2 . . ?
C13 C20 H20B 109.2 . . ?
H20A C20 H20B 107.9 . . ?
C20 C21 C24 113.2(2) . . ?
C20 C21 H21A 108.9 . . ?
C24 C21 H21A 108.9 . . ?
C20 C21 H21B 108.9 . . ?
C24 C21 H21B 108.9 . . ?
H21A C21 H21B 107.7 . . ?
C15 C22 C27 104.9(3) . . ?
C15 C22 H22A 110.8 . . ?
C27 C22 H22A 110.8 . . ?
C15 C22 H22B 110.8 . . ?
C27 C22 H22B 110.8 . . ?
H22A C22 H22B 108.9 . . ?
C28 C23 C30 109.7(3) . . ?
C28 C23 C13 111.6(3) . . ?
C30 C23 C13 111.9(3) . . ?
C28 C23 H23 107.8 . . ?
C30 C23 H23 107.8 . . ?
C13 C23 H23 107.8 . . ?
C31 C24 C21 110.9(3) . . ?
C31 C24 C19 113.1(3) . . ?
C21 C24 C19 110.4(3) . . ?
C31 C24 H24 107.4 . . ?
C21 C24 H24 107.4 . . ?
C19 C24 H24 107.4 . . ?
C15 C25 C19 114.6(3) . . ?
C15 C25 H25 122.7 . . ?
C19 C25 H25 122.7 . . ?
C15 C26 H26A 109.5 . . ?
C15 C26 H26B 109.5 . . ?
H26A C26 H26B 109.5 . . ?
C15 C26 H26C 109.5 . . ?
H26A C26 H26C 109.5 . . ?
H26B C26 H26C 109.5 . . ?
C22 C27 C19 107.6(3) . . ?
C22 C27 H27A 110.2 . . ?
C19 C27 H27A 110.2 . . ?
C22 C27 H27B 110.2 . . ?
C19 C27 H27B 110.2 . . ?
H27A C27 H27B 108.5 . . ?
C23 C28 H28A 109.5 . . ?
C23 C28 H28B 109.5 . . ?
H28A C28 H28B 109.5 . . ?
C23 C28 H28C 109.5 . . ?
H28A C28 H28C 109.5 . . ?
H28B C28 H28C 109.5 . . ?
O3 C29 H29A 109.5 . . ?
O3 C29 H29B 109.5 . . ?
H29A C29 H29B 109.5 . . ?
O3 C29 H29C 109.5 . . ?
H29A C29 H29C 109.5 . . ?
H29B C29 H29C 109.5 . . ?
C23 C30 H30A 109.5 . . ?
C23 C30 H30B 109.5 . . ?
H30A C30 H30B 109.5 . . ?
C23 C30 H30C 109.5 . . ?
H30A C30 H30C 109.5 . . ?
H30B C30 H30C 109.5 . . ?
C24 C31 H31A 109.5 . . ?
C24 C31 H31B 109.5 . . ?
H31A C31 H31B 109.5 . . ?
C24 C31 H31C 109.5 . . ?
H31A C31 H31C 109.5 . . ?
H31B C31 H31C 109.5 . . ?

loop_
_geom_bond_atom_site_label_1
_geom_bond_atom_site_label_2
_geom_bond_distance
_geom_bond_site_symmetry_2
_geom_bond_publ_flag
O1 C7 1.222(4) . ?
O2 C8 1.221(4) . ?
O3 C9 1.339(4) . ?
O3 C29 1.444(4) . ?
O4 C9 1.204(4) . ?
N5 C8 1.352(4) . ?
N5 C11 1.465(3) . ?
N5 H5 0.8800 . ?
N6 C7 1.361(4) . ?
N6 C16 1.458(4) . ?
N6 C10 1.480(3) . ?
C7 C17 1.515(4) . ?
C8 C10 1.546(4) . ?
C9 C16 1.515(4) . ?
C10 C12 1.533(3) . ?
C10 C14 1.540(4) . ?
C11 C19 1.548(4) . ?
C11 C13 1.545(4) . ?
C11 H11 1.0000 . ?
C12 H12A 0.9800 . ?
C12 H12B 0.9800 . ?
C12 H12C 0.9800 . ?
C13 C20 1.527(4) . ?
C13 C23 1.540(4) . ?
C13 H13 1.0000 . ?
C14 H14A 0.9800 . ?
C14 H14B 0.9800 . ?
C14 H14C 0.9800 . ?
C15 C25 1.309(4) . ?
C15 C26 1.494(4) . ?
C15 C22 1.504(4) . ?
C16 C18 1.548(4) . ?
C16 H16 1.0000 . ?
C17 C18 1.524(4) . ?
C17 H17A 0.9900 . ?
C17 H17B 0.9900 . ?
C18 H18A 0.9900 . ?
C18 H18B 0.9900 . ?
C19 C25 1.518(4) . ?
C19 C24 1.548(5) . ?
C19 C27 1.555(4) . ?
C20 C21 1.524(5) . ?
C20 H20A 0.9900 . ?
C20 H20B 0.9900 . ?
C21 C24 1.522(4) . ?
C21 H21A 0.9900 . ?
C21 H21B 0.9900 . ?
C22 C27 1.518(5) . ?
C22 H22A 0.9900 . ?
C22 H22B 0.9900 . ?
C23 C28 1.531(4) . ?
C23 C30 1.522(5) . ?
C23 H23 1.0000 . ?
C24 C31 1.515(5) . ?
C24 H24 1.0000 . ?
C25 H25 0.9500 . ?
C26 H26A 0.9800 . ?
C26 H26B 0.9800 . ?
C26 H26C 0.9800 . ?
C27 H27A 0.9900 . ?
C27 H27B 0.9900 . ?
C28 H28A 0.9800 . ?
C28 H28B 0.9800 . ?
C28 H28C 0.9800 . ?
C29 H29A 0.9800 . ?
C29 H29B 0.9800 . ?
C29 H29C 0.9800 . ?
C30 H30A 0.9800 . ?
C30 H30B 0.9800 . ?
C30 H30C 0.9800 . ?
C31 H31A 0.9800 . ?
C31 H31B 0.9800 . ?
C31 H31C 0.9800 . ?

loop_
_geom_hbond_atom_site_label_D
_geom_hbond_atom_site_label_H
_geom_hbond_atom_site_label_A
_geom_hbond_site_symmetry_D
_geom_hbond_site_symmetry_H
_geom_hbond_site_symmetry_A
_geom_hbond_distance_DA
_geom_hbond_distance_DH
_geom_hbond_distance_HA
_geom_hbond_angle_DHA
_geom_hbond_publ_flag
N5 H5 O4 . . . 3.068(3) 0.880 2.213 163.7 no
N5 H5 N6 . . . 2.834(3) 0.880 2.493 103.7 no

loop_
_geom_torsion_atom_site_label_1
_geom_torsion_atom_site_label_2
_geom_torsion_atom_site_label_3
_geom_torsion_atom_site_label_4
_geom_torsion
_geom_torsion_site_symmetry_1
_geom_torsion_site_symmetry_2
_geom_torsion_site_symmetry_3
_geom_torsion_site_symmetry_4
_geom_torsion_publ_flag
C16 N6 C7 O1 179.2(2) . . . . ?
C10 N6 C7 O1 8.4(4) . . . . ?
C16 N6 C7 C17 -1.2(3) . . . . ?
C10 N6 C7 C17 -172.0(2) . . . . ?
C11 N5 C8 O2 2.6(4) . . . . ?
C11 N5 C8 C10 -171.2(2) . . . . ?
C29 O3 C9 O4 0.2(4) . . . . ?
C29 O3 C9 C16 179.5(3) . . . . ?
C7 N6 C10 C12 66.8(3) . . . . ?
C16 N6 C10 C12 -102.7(3) . . . . ?
C7 N6 C10 C14 -173.1(2) . . . . ?
C16 N6 C10 C14 17.4(3) . . . . ?
C7 N6 C10 C8 -55.6(3) . . . . ?
C16 N6 C10 C8 134.9(2) . . . . ?
O2 C8 C10 N6 141.4(3) . . . . ?
N5 C8 C10 N6 -44.5(3) . . . . ?
O2 C8 C10 C12 19.8(4) . . . . ?
N5 C8 C10 C12 -166.2(2) . . . . ?
O2 C8 C10 C14 -98.5(3) . . . . ?
N5 C8 C10 C14 75.5(3) . . . . ?
C8 N5 C11 C19 -110.8(3) . . . . ?
C8 N5 C11 C13 122.9(3) . . . . ?
N5 C11 C13 C20 71.4(3) . . . . ?
C19 C11 C13 C20 -53.6(3) . . . . ?
N5 C11 C13 C23 -56.2(3) . . . . ?
C19 C11 C13 C23 178.8(2) . . . . ?
C7 N6 C16 C9 101.9(3) . . . . ?
C10 N6 C16 C9 -87.9(3) . . . . ?
C7 N6 C16 C18 -16.7(3) . . . . ?
C10 N6 C16 C18 153.5(2) . . . . ?
O4 C9 C16 N6 -2.0(4) . . . . ?
O3 C9 C16 N6 178.7(2) . . . . ?
O4 C9 C16 C18 111.9(3) . . . . ?
O3 C9 C16 C18 -67.3(3) . . . . ?
O1 C7 C17 C18 -161.5(3) . . . . ?
N6 C7 C17 C18 18.8(3) . . . . ?
C7 C17 C18 C16 -27.8(3) . . . . ?
N6 C16 C18 C17 27.1(3) . . . . ?
C9 C16 C18 C17 -91.9(3) . . . . ?
N5 C11 C19 C25 166.8(2) . . . . ?
C13 C11 C19 C25 -68.4(3) . . . . ?
N5 C11 C19 C24 -69.3(3) . . . . ?
C13 C11 C19 C24 55.6(3) . . . . ?
N5 C11 C19 C27 55.9(3) . . . . ?
C13 C11 C19 C27 -179.3(3) . . . . ?
C23 C13 C20 C21 179.0(2) . . . . ?
C11 C13 C20 C21 51.7(3) . . . . ?
C13 C20 C21 C24 -54.7(3) . . . . ?
C25 C15 C22 C27 3.7(4) . . . . ?
C26 C15 C22 C27 -176.6(3) . . . . ?
C20 C13 C23 C28 56.2(3) . . . . ?
C11 C13 C23 C28 -177.5(3) . . . . ?
C20 C13 C23 C30 179.5(3) . . . . ?
C11 C13 C23 C30 -54.1(3) . . . . ?
C20 C21 C24 C31 -177.4(3) . . . . ?
C20 C21 C24 C19 56.4(3) . . . . ?
C25 C19 C24 C31 -57.2(4) . . . . ?
C11 C19 C24 C31 179.4(3) . . . . ?
C27 C19 C24 C31 56.7(3) . . . . ?
C25 C19 C24 C21 67.8(3) . . . . ?
C11 C19 C24 C21 -55.6(3) . . . . ?
C27 C19 C24 C21 -178.4(3) . . . . ?
C26 C15 C25 C19 -177.6(3) . . . . ?
C22 C15 C25 C19 2.0(4) . . . . ?
C11 C19 C25 C15 -122.7(3) . . . . ?
C24 C19 C25 C15 114.7(3) . . . . ?
C27 C19 C25 C15 -6.6(4) . . . . ?
C15 C22 C27 C19 -7.6(4) . . . . ?
C25 C19 C27 C22 8.4(4) . . . . ?
C11 C19 C27 C22 125.5(3) . . . . ?
C24 C19 C27 C22 -111.7(3) . . . . ?
